data_2226456
loop_
_publ_author_name
'Liu, Ping'
'Xiao, Junhai'
'Zhong, Wu'
'Li, Song'
'Yang, Xiaohong'

_publ_section_title
;
 (1<i>R</i>*,2<i>R</i>*)-1-(4-Chlorophenyl)-4-dimethylamino-1-(3-methoxy-2-naphthyl)-2-(1-naphthyl)butan-2-ol
;
_journal_coeditor_code HB5430
_journal_issue 7
_journal_name_full 'Acta Crystallographica Section E'
_journal_page_first o1571
_journal_paper_doi 10.1107/S160053681001891X
_journal_volume 66
_journal_year 2010
_chemical_formula_iupac 'C33 H32 Cl N O2'
_chemical_formula_moiety 'C33 H32 Cl N O2'
_chemical_formula_sum 'C33 H32 Cl N O2'
_chemical_formula_weight 510.05
_chemical_name_systematic
;
(1<i>R</i>*,2<i>R</i>*)-1-(4-Chlorophenyl)-4-dimethylamino-
1-(3-methoxy-2-naphthyl)-2-(1-naphthyl)butan-2-ol
;
_space_group_IT_number 14
_symmetry_cell_setting monoclinic
_symmetry_space_group_name_Hall '-P 2ybc'
_symmetry_space_group_name_H-M 'P 1 21/c 1'
_atom_sites_solution_hydrogens geom
_atom_sites_solution_primary direct
_atom_sites_solution_secondary difmap
_audit_creation_method SHELXL-97
_cell_angle_alpha 90.00
_cell_angle_beta 111.991(4)
_cell_angle_gamma 90.00
_cell_formula_units_Z 4
_cell_length_a 18.712(5)
_cell_length_b 9.135(2)
_cell_length_c 16.369(4)
_cell_measurement_reflns_used 8940
_cell_measurement_temperature 116(2)
_cell_measurement_theta_max 27.9
_cell_measurement_theta_min 2.2
_cell_volume 2594.4(11)
_computing_cell_refinement 'CrystalClear (Rigaku/MSC, 2005)'
_computing_data_collection 'CrystalClear (Rigaku/MSC, 2005)'
_computing_data_reduction 'CrystalClear (Rigaku/MSC, 2005)'
_computing_molecular_graphics 'SHELXTL (Sheldrick, 2008)'
_computing_publication_material 'CrystalStructure (Rigaku/MSC, 2005)'
_computing_structure_refinement 'SHELXL97 (Sheldrick, 2008)'
_computing_structure_solution 'SHELXS97 (Sheldrick, 2008)'
_diffrn_ambient_temperature 116(2)
_diffrn_detector_area_resol_mean 14.63
_diffrn_measured_fraction_theta_full 1.000
_diffrn_measured_fraction_theta_max 1.000
_diffrn_measurement_device_type 'Rigaku Saturn CCD'
_diffrn_measurement_method '\w and \f scans'
_diffrn_radiation_monochromator multilayer
_diffrn_radiation_source 'rotating anode'
_diffrn_radiation_type MoK\a
_diffrn_radiation_wavelength 0.71073
_diffrn_reflns_av_R_equivalents 0.0319
_diffrn_reflns_av_sigmaI/netI 0.0304
_diffrn_reflns_limit_h_max 22
_diffrn_reflns_limit_h_min -19
_diffrn_reflns_limit_k_max 10
_diffrn_reflns_limit_k_min -10
_diffrn_reflns_limit_l_max 19
_diffrn_reflns_limit_l_min -19
_diffrn_reflns_number 18901
_diffrn_reflns_theta_full 25.02
_diffrn_reflns_theta_max 25.02
_diffrn_reflns_theta_min 2.35
_diffrn_standards_decay_% 0
_diffrn_standards_interval_count 0
_diffrn_standards_interval_time 0
_diffrn_standards_number 0
_exptl_absorpt_coefficient_mu 0.179
_exptl_absorpt_correction_T_max 0.979
_exptl_absorpt_correction_T_min 0.965
_exptl_absorpt_correction_type multi-scan
_exptl_absorpt_process_details '(CrystalClear; Rigaku/MSC, 2005)'
_exptl_crystal_colour Colorless
_exptl_crystal_density_diffrn 1.306
_exptl_crystal_density_method 'not measured'
_exptl_crystal_description Prism
_exptl_crystal_F_000 1080
_exptl_crystal_size_max 0.20
_exptl_crystal_size_mid 0.16
_exptl_crystal_size_min 0.12
_refine_diff_density_max 0.180
_refine_diff_density_min -0.313
_refine_ls_extinction_method none
_refine_ls_goodness_of_fit_ref 1.087
_refine_ls_hydrogen_treatment constr
_refine_ls_matrix_type full
_refine_ls_number_parameters 338
_refine_ls_number_reflns 4573
_refine_ls_number_restraints 0
_refine_ls_restrained_S_all 1.087
_refine_ls_R_factor_all 0.0421
_refine_ls_R_factor_gt 0.0356
_refine_ls_shift/su_max 0.001
_refine_ls_shift/su_mean 0.000
_refine_ls_structure_factor_coef Fsqd
_refine_ls_weighting_details 'calc w=1/[\s^2^(Fo^2^)+(0.0587P)^2^+0.0772P] where P=(Fo^2^+2Fc^2^)/3'
_refine_ls_weighting_scheme calc
_refine_ls_wR_factor_gt 0.0955
_refine_ls_wR_factor_ref 0.0993
_reflns_number_gt 3918
_reflns_number_total 4573
_reflns_threshold_expression I>2sigma(I)
_cod_data_source_file hb5430.cif
_cod_data_source_block I
_cod_depositor_comments
;
The following automatic conversions were performed:
'_symmetry_cell_setting' value 'Monoclinic' changed to 'monoclinic'
according to '/home/saulius/struct/CIF-dictionaries/cif_core.dic'
dictionary named 'cif_core.dic' version 2.4.1 from 2010-06-29.

Automatic conversion script
Id: cif_fix_enum 1527 2010-12-29 10:47:43Z saulius 
;
_cod_original_cell_volume 2594.2(11)
_cod_original_sg_symbol_H-M 'P 21/c'
_cod_database_code 2226456
_cod_database_fobs_code 2226456

loop_
_symmetry_equiv_pos_as_xyz
'x, y, z'
'-x, y+1/2, -z+1/2'
'-x, -y, -z'
'x, -y-1/2, z-1/2'

loop_
_atom_site_type_symbol
_atom_site_label
_atom_site_fract_x
_atom_site_fract_y
_atom_site_fract_z
_atom_site_U_iso_or_equiv
_atom_site_adp_type
_atom_site_calc_flag
_atom_site_refinement_flags
_atom_site_occupancy
_atom_site_disorder_assembly
_atom_site_disorder_group
Cl Cl1 0.08594(2) -0.07359(5) 0.46621(2) 0.03327(14) Uani d . 1 . .
O O1 0.37601(6) 0.47214(13) 0.67039(6) 0.0280(3) Uani d . 1 . .
O O2 0.15042(6) 0.45626(11) 0.76790(6) 0.0224(2) Uani d . 1 . .
H H2 0.1037 0.4674 0.7520 0.034 Uiso calc R 1 . .
N N1 0.00317(7) 0.54248(15) 0.68199(8) 0.0262(3) Uani d . 1 . .
C C1 0.43816(10) 0.55500(19) 0.66354(11) 0.0350(4) Uani d . 1 . .
H H1A 0.4497 0.6357 0.7040 0.053 Uiso calc R 1 . .
H H1B 0.4238 0.5914 0.6045 0.053 Uiso calc R 1 . .
H H1C 0.4828 0.4936 0.6775 0.053 Uiso calc R 1 . .
C C2 0.38276(8) 0.42853(16) 0.75343(9) 0.0213(3) Uani d . 1 . .
C C3 0.45183(8) 0.39820(17) 0.81939(9) 0.0234(3) Uani d . 1 . .
H H3 0.4971 0.4067 0.8088 0.028 Uiso calc R 1 . .
C C4 0.45519(8) 0.35391(16) 0.90395(9) 0.0220(3) Uani d . 1 . .
C C5 0.52573(9) 0.32564(17) 0.97478(10) 0.0269(4) Uani d . 1 . .
H H5 0.5719 0.3335 0.9660 0.032 Uiso calc R 1 . .
C C6 0.52683(9) 0.28711(18) 1.05574(10) 0.0294(4) Uani d . 1 . .
H H6 0.5736 0.2686 1.1015 0.035 Uiso calc R 1 . .
C C7 0.45778(9) 0.27531(17) 1.07038(10) 0.0287(4) Uani d . 1 . .
H H7 0.4590 0.2499 1.1259 0.034 Uiso calc R 1 . .
C C8 0.38864(9) 0.30102(17) 1.00330(10) 0.0252(4) Uani d . 1 . .
H H8 0.3432 0.2918 1.0136 0.030 Uiso calc R 1 . .
C C9 0.38510(8) 0.34155(16) 0.91827(9) 0.0212(3) Uani d . 1 . .
C C10 0.31462(8) 0.37265(16) 0.84820(9) 0.0211(3) Uani d . 1 . .
H H10 0.2688 0.3636 0.8577 0.025 Uiso calc R 1 . .
C C11 0.31159(8) 0.41579(15) 0.76655(9) 0.0192(3) Uani d . 1 . .
C C12 0.23748(8) 0.45229(16) 0.69006(9) 0.0191(3) Uani d . 1 . .
H H12 0.2530 0.5143 0.6507 0.023 Uiso calc R 1 . .
C C13 0.20123(8) 0.31600(16) 0.63590(9) 0.0190(3) Uani d . 1 . .
C C14 0.17019(8) 0.20240(17) 0.66875(9) 0.0222(3) Uani d . 1 . .
H H14 0.1730 0.2070 0.7266 0.027 Uiso calc R 1 . .
C C15 0.13521(8) 0.08287(17) 0.61745(9) 0.0237(3) Uani d . 1 . .
H H15 0.1140 0.0087 0.6402 0.028 Uiso calc R 1 . .
C C16 0.13221(8) 0.07529(17) 0.53164(9) 0.0227(3) Uani d . 1 . .
C C17 0.16557(9) 0.18162(17) 0.49810(9) 0.0250(4) Uani d . 1 . .
H H17 0.1655 0.1735 0.4414 0.030 Uiso calc R 1 . .
C C18 0.19958(8) 0.30198(16) 0.55077(9) 0.0225(3) Uani d . 1 . .
H H18 0.2217 0.3748 0.5282 0.027 Uiso calc R 1 . .
C C19 0.17914(8) 0.54677(16) 0.71574(9) 0.0205(3) Uani d . 1 . .
C C20 0.21941(8) 0.68257(16) 0.76984(9) 0.0208(3) Uani d . 1 . .
C C21 0.26013(8) 0.79135(16) 0.73961(9) 0.0209(3) Uani d . 1 . .
C C22 0.26584(8) 0.79312(16) 0.65518(9) 0.0214(3) Uani d . 1 . .
H H22 0.2414 0.7199 0.6149 0.026 Uiso calc R 1 . .
C C23 0.30608(8) 0.89908(17) 0.63137(10) 0.0247(4) Uani d . 1 . .
H H23 0.3079 0.8969 0.5754 0.030 Uiso calc R 1 . .
C C24 0.34450(9) 1.01083(17) 0.69010(11) 0.0281(4) Uani d . 1 . .
H H24 0.3725 1.0813 0.6738 0.034 Uiso calc R 1 . .
C C25 0.34029(8) 1.01492(18) 0.77106(10) 0.0271(4) Uani d . 1 . .
H H25 0.3658 1.0891 0.8100 0.033 Uiso calc R 1 . .
C C26 0.29797(8) 0.90910(17) 0.79797(9) 0.0218(3) Uani d . 1 . .
C C27 0.29246(9) 0.92087(17) 0.88158(10) 0.0278(4) Uani d . 1 . .
H H27 0.3165 0.9979 0.9189 0.033 Uiso calc R 1 . .
C C28 0.25203(9) 0.81963(18) 0.90722(10) 0.0293(4) Uani d . 1 . .
H H28 0.2475 0.8289 0.9617 0.035 Uiso calc R 1 . .
C C29 0.21699(9) 0.70118(17) 0.85237(9) 0.0249(4) Uani d . 1 . .
H H29 0.1910 0.6321 0.8725 0.030 Uiso calc R 1 . .
C C30 0.11066(8) 0.59297(17) 0.63159(9) 0.0227(3) Uani d . 1 . .
H H30A 0.1286 0.6659 0.6006 0.027 Uiso calc R 1 . .
H H30B 0.0936 0.5085 0.5933 0.027 Uiso calc R 1 . .
C C31 0.04188(9) 0.65525(17) 0.64869(10) 0.0265(4) Uani d . 1 . .
H H31A 0.0593 0.7339 0.6914 0.032 Uiso calc R 1 . .
H H31B 0.0053 0.6959 0.5944 0.032 Uiso calc R 1 . .
C C32 -0.04747(10) 0.6089(2) 0.72092(11) 0.0421(5) Uani d . 1 . .
H H32A -0.0868 0.6645 0.6769 0.063 Uiso calc R 1 . .
H H32B -0.0180 0.6725 0.7682 0.063 Uiso calc R 1 . .
H H32C -0.0710 0.5336 0.7433 0.063 Uiso calc R 1 . .
C C33 -0.04136(10) 0.44129(19) 0.61219(11) 0.0365(4) Uani d . 1 . .
H H33A -0.0670 0.3714 0.6355 0.055 Uiso calc R 1 . .
H H33B -0.0073 0.3910 0.5900 0.055 Uiso calc R 1 . .
H H33C -0.0789 0.4951 0.5653 0.055 Uiso calc R 1 . .

loop_
_atom_site_aniso_label
_atom_site_aniso_U_11
_atom_site_aniso_U_22
_atom_site_aniso_U_33
_atom_site_aniso_U_12
_atom_site_aniso_U_13
_atom_site_aniso_U_23
Cl1 0.0334(2) 0.0323(3) 0.0330(2) -0.00749(18) 0.01111(19) -0.01273(17)
O1 0.0230(6) 0.0368(7) 0.0278(6) -0.0038(5) 0.0136(5) 0.0018(5)
O2 0.0187(5) 0.0247(6) 0.0265(5) 0.0016(5) 0.0115(5) 0.0046(4)
N1 0.0195(7) 0.0352(8) 0.0249(7) 0.0038(6) 0.0096(6) 0.0013(6)
C1 0.0330(10) 0.0371(11) 0.0395(9) -0.0092(8) 0.0187(8) 0.0022(8)
C2 0.0217(8) 0.0184(9) 0.0253(8) -0.0019(6) 0.0105(7) -0.0033(6)
C3 0.0173(8) 0.0223(9) 0.0327(8) -0.0017(6) 0.0119(7) -0.0057(7)
C4 0.0217(8) 0.0162(8) 0.0275(8) 0.0002(6) 0.0085(7) -0.0060(6)
C5 0.0209(8) 0.0237(9) 0.0357(9) 0.0008(7) 0.0101(7) -0.0085(7)
C6 0.0241(9) 0.0263(10) 0.0287(8) 0.0061(7) -0.0006(7) -0.0041(7)
C7 0.0333(9) 0.0247(9) 0.0253(8) 0.0036(7) 0.0077(7) 0.0000(7)
C8 0.0251(8) 0.0233(9) 0.0281(8) -0.0012(7) 0.0109(7) -0.0013(7)
C9 0.0215(8) 0.0157(8) 0.0254(8) -0.0008(6) 0.0076(7) -0.0036(6)
C10 0.0187(8) 0.0185(8) 0.0266(8) -0.0007(6) 0.0092(7) -0.0013(6)
C11 0.0185(8) 0.0147(8) 0.0248(7) -0.0008(6) 0.0086(6) -0.0036(6)
C12 0.0183(8) 0.0189(8) 0.0219(7) -0.0003(6) 0.0094(6) 0.0019(6)
C13 0.0142(7) 0.0201(8) 0.0217(7) 0.0034(6) 0.0057(6) 0.0015(6)
C14 0.0213(8) 0.0248(9) 0.0213(7) 0.0007(6) 0.0090(6) -0.0001(6)
C15 0.0218(8) 0.0218(9) 0.0299(8) -0.0020(6) 0.0127(7) 0.0004(6)
C16 0.0167(8) 0.0240(9) 0.0238(7) 0.0025(6) 0.0034(6) -0.0049(6)
C17 0.0265(9) 0.0279(9) 0.0195(7) 0.0046(7) 0.0072(7) 0.0009(6)
C18 0.0225(8) 0.0213(9) 0.0251(8) 0.0030(6) 0.0104(7) 0.0043(6)
C19 0.0214(8) 0.0196(8) 0.0231(7) 0.0004(6) 0.0111(6) 0.0028(6)
C20 0.0187(8) 0.0212(9) 0.0220(7) 0.0065(6) 0.0071(6) 0.0023(6)
C21 0.0186(8) 0.0187(8) 0.0243(7) 0.0052(6) 0.0069(6) 0.0016(6)
C22 0.0217(8) 0.0187(9) 0.0240(7) 0.0034(6) 0.0088(6) 0.0002(6)
C23 0.0230(8) 0.0249(9) 0.0282(8) 0.0027(7) 0.0118(7) 0.0024(7)
C24 0.0242(9) 0.0211(9) 0.0423(9) -0.0001(7) 0.0163(7) 0.0043(7)
C25 0.0210(8) 0.0211(9) 0.0350(9) 0.0009(7) 0.0056(7) -0.0028(7)
C26 0.0177(8) 0.0197(9) 0.0248(7) 0.0056(6) 0.0044(6) 0.0010(6)
C27 0.0298(9) 0.0235(9) 0.0263(8) 0.0047(7) 0.0062(7) -0.0050(7)
C28 0.0363(10) 0.0305(10) 0.0214(8) 0.0076(7) 0.0111(7) -0.0020(7)
C29 0.0284(9) 0.0239(9) 0.0262(8) 0.0035(7) 0.0146(7) 0.0021(7)
C30 0.0215(8) 0.0231(9) 0.0243(7) 0.0002(6) 0.0097(7) 0.0034(6)
C31 0.0235(8) 0.0235(9) 0.0292(8) 0.0051(7) 0.0061(7) -0.0004(7)
C32 0.0301(10) 0.0687(14) 0.0294(9) 0.0167(9) 0.0133(8) 0.0060(9)
C33 0.0287(9) 0.0394(11) 0.0402(10) -0.0052(8) 0.0116(8) -0.0022(8)

loop_
_atom_type_symbol
_atom_type_description
_atom_type_scat_dispersion_real
_atom_type_scat_dispersion_imag
_atom_type_scat_source
C C 0.0033 0.0016 'International Tables Vol C Tables 4.2.6.8 and 6.1.1.4'
H H 0.0000 0.0000 'International Tables Vol C Tables 4.2.6.8 and 6.1.1.4'
N N 0.0061 0.0033 'International Tables Vol C Tables 4.2.6.8 and 6.1.1.4'
O O 0.0106 0.0060 'International Tables Vol C Tables 4.2.6.8 and 6.1.1.4'
Cl Cl 0.1484 0.1585 'International Tables Vol C Tables 4.2.6.8 and 6.1.1.4'

loop_
_geom_angle_atom_site_label_1
_geom_angle_atom_site_label_2
_geom_angle_atom_site_label_3
_geom_angle_site_symmetry_1
_geom_angle_site_symmetry_3
_geom_angle
_geom_angle_publ_flag
C2 O1 C1 . . 117.08(12) ?
C19 O2 H2 . . 109.5 ?
C32 N1 C33 . . 109.34(13) ?
C32 N1 C31 . . 111.10(14) ?
C33 N1 C31 . . 111.54(12) ?
O1 C1 H1A . . 109.5 ?
O1 C1 H1B . . 109.5 ?
H1A C1 H1B . . 109.5 ?
O1 C1 H1C . . 109.5 ?
H1A C1 H1C . . 109.5 ?
H1B C1 H1C . . 109.5 ?
C3 C2 O1 . . 123.29(13) ?
C3 C2 C11 . . 121.53(13) ?
O1 C2 C11 . . 115.18(12) ?
C2 C3 C4 . . 120.75(13) ?
C2 C3 H3 . . 119.6 ?
C4 C3 H3 . . 119.6 ?
C5 C4 C9 . . 119.03(13) ?
C5 C4 C3 . . 122.48(14) ?
C9 C4 C3 . . 118.46(13) ?
C6 C5 C4 . . 120.84(14) ?
C6 C5 H5 . . 119.6 ?
C4 C5 H5 . . 119.6 ?
C5 C6 C7 . . 120.38(14) ?
C5 C6 H6 . . 119.8 ?
C7 C6 H6 . . 119.8 ?
C8 C7 C6 . . 120.28(15) ?
C8 C7 H7 . . 119.9 ?
C6 C7 H7 . . 119.9 ?
C7 C8 C9 . . 121.03(15) ?
C7 C8 H8 . . 119.5 ?
C9 C8 H8 . . 119.5 ?
C10 C9 C8 . . 122.33(14) ?
C10 C9 C4 . . 119.22(13) ?
C8 C9 C4 . . 118.43(13) ?
C11 C10 C9 . . 122.17(14) ?
C11 C10 H10 . . 118.9 ?
C9 C10 H10 . . 118.9 ?
C10 C11 C2 . . 117.87(13) ?
C10 C11 C12 . . 123.90(13) ?
C2 C11 C12 . . 118.22(12) ?
C11 C12 C13 . . 111.65(12) ?
C11 C12 C19 . . 114.39(12) ?
C13 C12 C19 . . 113.64(11) ?
C11 C12 H12 . . 105.4 ?
C13 C12 H12 . . 105.4 ?
C19 C12 H12 . . 105.4 ?
C18 C13 C14 . . 117.61(14) ?
C18 C13 C12 . . 119.65(13) ?
C14 C13 C12 . . 122.73(12) ?
C15 C14 C13 . . 121.66(13) ?
C15 C14 H14 . . 119.2 ?
C13 C14 H14 . . 119.2 ?
C14 C15 C16 . . 119.00(14) ?
C14 C15 H15 . . 120.5 ?
C16 C15 H15 . . 120.5 ?
C17 C16 C15 . . 121.13(14) ?
C17 C16 Cl1 . . 119.99(11) ?
C15 C16 Cl1 . . 118.87(12) ?
C16 C17 C18 . . 118.69(13) ?
C16 C17 H17 . . 120.7 ?
C18 C17 H17 . . 120.7 ?
C13 C18 C17 . . 121.78(14) ?
C13 C18 H18 . . 119.1 ?
C17 C18 H18 . . 119.1 ?
O2 C19 C20 . . 109.47(11) ?
O2 C19 C30 . . 108.55(12) ?
C20 C19 C30 . . 110.76(12) ?
O2 C19 C12 . . 107.27(11) ?
C20 C19 C12 . . 110.87(12) ?
C30 C19 C12 . . 109.82(11) ?
C29 C20 C21 . . 117.70(14) ?
C29 C20 C19 . . 118.17(13) ?
C21 C20 C19 . . 124.12(12) ?
C22 C21 C26 . . 116.03(13) ?
C22 C21 C20 . . 125.40(13) ?
C26 C21 C20 . . 118.56(13) ?
C23 C22 C21 . . 122.18(14) ?
C23 C22 H22 . . 118.9 ?
C21 C22 H22 . . 118.9 ?
C22 C23 C24 . . 120.99(14) ?
C22 C23 H23 . . 119.5 ?
C24 C23 H23 . . 119.5 ?
C25 C24 C23 . . 119.16(15) ?
C25 C24 H24 . . 120.4 ?
C23 C24 H24 . . 120.4 ?
C24 C25 C26 . . 121.81(15) ?
C24 C25 H25 . . 119.1 ?
C26 C25 H25 . . 119.1 ?
C27 C26 C25 . . 119.96(14) ?
C27 C26 C21 . . 120.26(14) ?
C25 C26 C21 . . 119.78(13) ?
C28 C27 C26 . . 119.90(15) ?
C28 C27 H27 . . 120.0 ?
C26 C27 H27 . . 120.0 ?
C27 C28 C29 . . 120.60(14) ?
C27 C28 H28 . . 119.7 ?
C29 C28 H28 . . 119.7 ?
C20 C29 C28 . . 122.92(14) ?
C20 C29 H29 . . 118.5 ?
C28 C29 H29 . . 118.5 ?
C31 C30 C19 . . 114.37(12) ?
C31 C30 H30A . . 108.7 ?
C19 C30 H30A . . 108.7 ?
C31 C30 H30B . . 108.7 ?
C19 C30 H30B . . 108.7 ?
H30A C30 H30B . . 107.6 ?
N1 C31 C30 . . 111.82(13) ?
N1 C31 H31A . . 109.3 ?
C30 C31 H31A . . 109.3 ?
N1 C31 H31B . . 109.3 ?
C30 C31 H31B . . 109.3 ?
H31A C31 H31B . . 107.9 ?
N1 C32 H32A . . 109.5 ?
N1 C32 H32B . . 109.5 ?
H32A C32 H32B . . 109.5 ?
N1 C32 H32C . . 109.5 ?
H32A C32 H32C . . 109.5 ?
H32B C32 H32C . . 109.5 ?
N1 C33 H33A . . 109.5 ?
N1 C33 H33B . . 109.5 ?
H33A C33 H33B . . 109.5 ?
N1 C33 H33C . . 109.5 ?
H33A C33 H33C . . 109.5 ?
H33B C33 H33C . . 109.5 ?

loop_
_geom_bond_atom_site_label_1
_geom_bond_atom_site_label_2
_geom_bond_site_symmetry_2
_geom_bond_distance
_geom_bond_publ_flag
Cl1 C16 . 1.7469(15) ?
O1 C2 . 1.3761(17) ?
O1 C1 . 1.4268(18) ?
O2 C19 . 1.4299(17) ?
O2 H2 . 0.8200 ?
N1 C32 . 1.4576(19) ?
N1 C33 . 1.463(2) ?
N1 C31 . 1.476(2) ?
C1 H1A . 0.9600 ?
C1 H1B . 0.9600 ?
C1 H1C . 0.9600 ?
C2 C3 . 1.367(2) ?
C2 C11 . 1.431(2) ?
C3 C4 . 1.421(2) ?
C3 H3 . 0.9300 ?
C4 C5 . 1.417(2) ?
C4 C9 . 1.421(2) ?
C5 C6 . 1.364(2) ?
C5 H5 . 0.9300 ?
C6 C7 . 1.404(2) ?
C6 H6 . 0.9300 ?
C7 C8 . 1.368(2) ?
C7 H7 . 0.9300 ?
C8 C9 . 1.418(2) ?
C8 H8 . 0.9300 ?
C9 C10 . 1.415(2) ?
C10 C11 . 1.374(2) ?
C10 H10 . 0.9300 ?
C11 C12 . 1.517(2) ?
C12 C13 . 1.532(2) ?
C12 C19 . 1.567(2) ?
C12 H12 . 0.9800 ?
C13 C18 . 1.3881(19) ?
C13 C14 . 1.392(2) ?
C14 C15 . 1.383(2) ?
C14 H14 . 0.9300 ?
C15 C16 . 1.386(2) ?
C15 H15 . 0.9300 ?
C16 C17 . 1.375(2) ?
C17 C18 . 1.395(2) ?
C17 H17 . 0.9300 ?
C18 H18 . 0.9300 ?
C19 C20 . 1.546(2) ?
C19 C30 . 1.548(2) ?
C20 C29 . 1.379(2) ?
C20 C21 . 1.447(2) ?
C21 C22 . 1.4256(19) ?
C21 C26 . 1.437(2) ?
C22 C23 . 1.369(2) ?
C22 H22 . 0.9300 ?
C23 C24 . 1.402(2) ?
C23 H23 . 0.9300 ?
C24 C25 . 1.357(2) ?
C24 H24 . 0.9300 ?
C25 C26 . 1.420(2) ?
C25 H25 . 0.9300 ?
C26 C27 . 1.415(2) ?
C27 C28 . 1.357(2) ?
C27 H27 . 0.9300 ?
C28 C29 . 1.402(2) ?
C28 H28 . 0.9300 ?
C29 H29 . 0.9300 ?
C30 C31 . 1.526(2) ?
C30 H30A . 0.9700 ?
C30 H30B . 0.9700 ?
C31 H31A . 0.9700 ?
C31 H31B . 0.9700 ?
C32 H32A . 0.9600 ?
C32 H32B . 0.9600 ?
C32 H32C . 0.9600 ?
C33 H33A . 0.9600 ?
C33 H33B . 0.9600 ?
C33 H33C . 0.9600 ?

loop_
_geom_hbond_atom_site_label_D
_geom_hbond_atom_site_label_H
_geom_hbond_atom_site_label_A
_geom_hbond_site_symmetry_A
_geom_hbond_distance_DH
_geom_hbond_distance_HA
_geom_hbond_distance_DA
_geom_hbond_angle_DHA
O2 H2 N1 . 0.82 1.93 2.6995(17) 157

loop_
_geom_torsion_atom_site_label_1
_geom_torsion_atom_site_label_2
_geom_torsion_atom_site_label_3
_geom_torsion_atom_site_label_4
_geom_torsion_site_symmetry_1
_geom_torsion_site_symmetry_2
_geom_torsion_site_symmetry_3
_geom_torsion_site_symmetry_4
_geom_torsion
_geom_torsion_publ_flag
C1 O1 C2 C3 . . . . -31.0(2) ?
C1 O1 C2 C11 . . . . 149.34(14) ?
O1 C2 C3 C4 . . . . 179.86(13) ?
C11 C2 C3 C4 . . . . -0.5(2) ?
C2 C3 C4 C5 . . . . -178.10(14) ?
C2 C3 C4 C9 . . . . 0.1(2) ?
C9 C4 C5 C6 . . . . 0.0(2) ?
C3 C4 C5 C6 . . . . 178.22(15) ?
C4 C5 C6 C7 . . . . -0.2(2) ?
C5 C6 C7 C8 . . . . 0.6(2) ?
C6 C7 C8 C9 . . . . -0.7(2) ?
C7 C8 C9 C10 . . . . -178.28(15) ?
C7 C8 C9 C4 . . . . 0.5(2) ?
C5 C4 C9 C10 . . . . 178.70(14) ?
C3 C4 C9 C10 . . . . 0.4(2) ?
C5 C4 C9 C8 . . . . -0.1(2) ?
C3 C4 C9 C8 . . . . -178.39(14) ?
C8 C9 C10 C11 . . . . 178.18(14) ?
C4 C9 C10 C11 . . . . -0.6(2) ?
C9 C10 C11 C2 . . . . 0.2(2) ?
C9 C10 C11 C12 . . . . -179.08(13) ?
C3 C2 C11 C10 . . . . 0.4(2) ?
O1 C2 C11 C10 . . . . -179.99(13) ?
C3 C2 C11 C12 . . . . 179.68(13) ?
O1 C2 C11 C12 . . . . -0.69(19) ?
C10 C11 C12 C13 . . . . -87.94(17) ?
C2 C11 C12 C13 . . . . 92.80(15) ?
C10 C11 C12 C19 . . . . 42.9(2) ?
C2 C11 C12 C19 . . . . -136.39(13) ?
C11 C12 C13 C18 . . . . -111.46(15) ?
C19 C12 C13 C18 . . . . 117.34(14) ?
C11 C12 C13 C14 . . . . 67.65(17) ?
C19 C12 C13 C14 . . . . -63.55(18) ?
C18 C13 C14 C15 . . . . -3.3(2) ?
C12 C13 C14 C15 . . . . 177.58(13) ?
C13 C14 C15 C16 . . . . 1.0(2) ?
C14 C15 C16 C17 . . . . 2.2(2) ?
C14 C15 C16 Cl1 . . . . -178.46(11) ?
C15 C16 C17 C18 . . . . -3.1(2) ?
Cl1 C16 C17 C18 . . . . 177.63(11) ?
C14 C13 C18 C17 . . . . 2.4(2) ?
C12 C13 C18 C17 . . . . -178.43(13) ?
C16 C17 C18 C13 . . . . 0.7(2) ?
C11 C12 C19 O2 . . . . -69.07(15) ?
C13 C12 C19 O2 . . . . 60.76(15) ?
C11 C12 C19 C20 . . . . 50.41(16) ?
C13 C12 C19 C20 . . . . -179.75(11) ?
C11 C12 C19 C30 . . . . 173.14(12) ?
C13 C12 C19 C30 . . . . -57.03(15) ?
O2 C19 C20 C29 . . . . -4.46(18) ?
C30 C19 C20 C29 . . . . 115.19(14) ?
C12 C19 C20 C29 . . . . -122.62(14) ?
O2 C19 C20 C21 . . . . 175.08(12) ?
C30 C19 C20 C21 . . . . -65.26(17) ?
C12 C19 C20 C21 . . . . 56.92(17) ?
C29 C20 C21 C22 . . . . -177.28(14) ?
C19 C20 C21 C22 . . . . 3.2(2) ?
C29 C20 C21 C26 . . . . 2.2(2) ?
C19 C20 C21 C26 . . . . -177.31(12) ?
C26 C21 C22 C23 . . . . 1.1(2) ?
C20 C21 C22 C23 . . . . -179.36(14) ?
C21 C22 C23 C24 . . . . 0.7(2) ?
C22 C23 C24 C25 . . . . -1.3(2) ?
C23 C24 C25 C26 . . . . 0.0(2) ?
C24 C25 C26 C27 . . . . -177.40(14) ?
C24 C25 C26 C21 . . . . 1.9(2) ?
C22 C21 C26 C27 . . . . 176.94(13) ?
C20 C21 C26 C27 . . . . -2.6(2) ?
C22 C21 C26 C25 . . . . -2.3(2) ?
C20 C21 C26 C25 . . . . 178.11(13) ?
C25 C26 C27 C28 . . . . -179.97(14) ?
C21 C26 C27 C28 . . . . 0.8(2) ?
C26 C27 C28 C29 . . . . 1.5(2) ?
C21 C20 C29 C28 . . . . -0.1(2) ?
C19 C20 C29 C28 . . . . 179.50(13) ?
C27 C28 C29 C20 . . . . -1.9(2) ?
O2 C19 C30 C31 . . . . 49.88(17) ?
C20 C19 C30 C31 . . . . -70.33(16) ?
C12 C19 C30 C31 . . . . 166.88(13) ?
C32 N1 C31 C30 . . . . 164.04(13) ?
C33 N1 C31 C30 . . . . -73.70(16) ?
C19 C30 C31 N1 . . . . -68.12(17) ?
